data_7700497
loop_
_publ_author_name
'Mr\'ozek, Ond\<rej'
'Dost\'al, Libor'
'C\'isa\<rov\'a, Ivana'
'Honz\'i\<cek, Jan'
'Vinkl\'arek, Jarom\'ir'

_publ_section_title
;
 Propene complexes of molybdenum and tungsten stabilized by intramolecular
 coordination of the 1-(quinol-8-yl)indenyl ligand.
;
_journal_issue 32
_journal_name_full 'Dalton transactions (Cambridge, England : 2003)'
_journal_page_first 12210
_journal_page_last 12218
_journal_paper_doi 10.1039/c9dt02229e
_journal_volume 48
_journal_year 2019
_chemical_absolute_configuration ad
_chemical_compound_source 'synthesized by the authors'
_chemical_formula_moiety 'C23 H17 N O2 W'
_chemical_formula_sum 'C23 H17 N O2 W'
_chemical_formula_weight 523.22
_space_group_crystal_system monoclinic
_space_group_IT_number 4
_space_group_name_Hall 'P 2yb'
_space_group_name_H-M_alt 'P 1 21 1'
_symmetry_space_group_name_Hall 'P 2yb'
_symmetry_space_group_name_H-M 'P 1 21 1'
_atom_sites_solution_hydrogens mixed
_atom_sites_solution_primary direct
_audit_creation_method SHELXL-2018/3
_audit_update_record
;
2019-05-06 deposited with the CCDC.    2019-07-10 downloaded from the CCDC.
;
_cell_angle_alpha 90
_cell_angle_beta 92.6570(10)
_cell_angle_gamma 90
_cell_formula_units_Z 2
_cell_length_a 9.9642(5)
_cell_length_b 7.6797(4)
_cell_length_c 12.0078(5)
_cell_measurement_reflns_used 9797
_cell_measurement_temperature 120(2)
_cell_measurement_theta_max 27.5140
_cell_measurement_theta_min 3.7138
_cell_volume 917.87(8)
_computing_cell_refinement 'SAINT V8.38A (Bruker AXS Inc., 2017)'
_computing_data_collection 'Bruker Instrument Service vV6.2.10'
_computing_data_reduction 'SAINT V8.38A (Bruker AXS Inc., 2017)'
_computing_structure_refinement 'SHELXL-2018/3 (Sheldrick, 2018)'
_computing_structure_solution 'SHELXT 2014/5 (Sheldrick, 2014)'
_diffrn_ambient_temperature 120(2)
_diffrn_measured_fraction_theta_full 0.996
_diffrn_measured_fraction_theta_max 0.994
_diffrn_measurement_device_type 'NoniusKappa+Bruker APEX-II CCD'
_diffrn_measurement_method '\f and \w scans'
_diffrn_radiation_monochromator graphite
_diffrn_radiation_type MoK\a
_diffrn_radiation_wavelength 0.71073
_diffrn_reflns_av_R_equivalents 0.0184
_diffrn_reflns_av_unetI/netI 0.0168
_diffrn_reflns_Laue_measured_fraction_full 0.996
_diffrn_reflns_Laue_measured_fraction_max 0.994
_diffrn_reflns_limit_h_max 12
_diffrn_reflns_limit_h_min -12
_diffrn_reflns_limit_k_max 9
_diffrn_reflns_limit_k_min -9
_diffrn_reflns_limit_l_max 15
_diffrn_reflns_limit_l_min -14
_diffrn_reflns_number 16531
_diffrn_reflns_point_group_measured_fraction_full 0.994
_diffrn_reflns_point_group_measured_fraction_max 0.980
_diffrn_reflns_theta_full 25.242
_diffrn_reflns_theta_max 27.519
_diffrn_reflns_theta_min 2.598
_diffrn_source 'fine-focus sealed tube'
_exptl_absorpt_coefficient_mu 6.310
_exptl_absorpt_correction_T_max 0.68
_exptl_absorpt_correction_T_min 0.47
_exptl_absorpt_correction_type multi-scan
_exptl_absorpt_process_details
;
SADABS-2016/2 - Bruker AXS area detector scaling and absorption correction
;
_exptl_crystal_colour green-yellow
_exptl_crystal_density_diffrn 1.893
_exptl_crystal_description prism
_exptl_crystal_F_000 504
_exptl_crystal_size_max 0.252
_exptl_crystal_size_mid 0.136
_exptl_crystal_size_min 0.066
_refine_diff_density_max 1.029
_refine_diff_density_min -1.013
_refine_diff_density_rms 0.088
_refine_ls_abs_structure_details
;
 Flack x determined using 1809 quotients [(I+)-(I-)]/[(I+)+(I-)]
 (Parsons, Flack and Wagner, Acta Cryst. B69 (2013) 249-259).
;
_refine_ls_abs_structure_Flack 0.009(6)
_refine_ls_extinction_method none
_refine_ls_goodness_of_fit_ref 1.086
_refine_ls_hydrogen_treatment constr
_refine_ls_matrix_type full
_refine_ls_number_parameters 248
_refine_ls_number_reflns 4131
_refine_ls_number_restraints 1
_refine_ls_restrained_S_all 1.085
_refine_ls_R_factor_all 0.0179
_refine_ls_R_factor_gt 0.0173
_refine_ls_shift/su_max 0.002
_refine_ls_shift/su_mean 0.000
_refine_ls_structure_factor_coef Fsqd
_refine_ls_weighting_details 'w=1/[\s^2^(Fo^2^)+(0.0269P)^2^+0.7148P] where P=(Fo^2^+2Fc^2^)/3'
_refine_ls_weighting_scheme calc
_refine_ls_wR_factor_gt 0.0430
_refine_ls_wR_factor_ref 0.0435
_reflns_Friedel_coverage 0.835
_reflns_Friedel_fraction_full 0.991
_reflns_Friedel_fraction_max 0.964
_reflns_number_gt 4044
_reflns_number_total 4131
_reflns_threshold_expression 'I > 2\s(I)'
_cod_data_source_file c9dt02229e2.cif
_cod_data_source_block jv190116w1_vinklarek
_cod_depositor_comments 'Adding full bibliography for 7700495--7700499.cif.'
_cod_database_code 7700497
_shelx_shelxl_version_number 2018/3
_shelx_space_group_comment
;
The symmetry employed for this shelxl refinement is uniquely defined
by the following loop, which should always be used as a source of
symmetry information in preference to the above space-group names.
They are only intended as comments.
;
_shelx_estimated_absorpt_t_min 0.299
_shelx_estimated_absorpt_t_max 0.681

loop_
_space_group_symop_operation_xyz
'x, y, z'
'-x, y+1/2, -z'

loop_
_atom_site_label
_atom_site_type_symbol
_atom_site_fract_x
_atom_site_fract_y
_atom_site_fract_z
_atom_site_U_iso_or_equiv
_atom_site_adp_type
_atom_site_occupancy
_atom_site_site_symmetry_order
_atom_site_calc_flag
_atom_site_refinement_flags_posn
_atom_site_refinement_flags_adp
_atom_site_refinement_flags_occupancy
_atom_site_disorder_assembly
_atom_site_disorder_group
W1 W 0.83593(2) 0.61154(5) 0.70844(2) 0.01642(6) Uani 1 1 d . . . . .
C1 C 0.6036(5) 0.5629(7) 0.7138(4) 0.0200(11) Uani 1 1 d . . . . .
C2 C 0.6309(5) 0.7439(8) 0.7291(5) 0.0236(11) Uani 1 1 d . . . . .
H2 H 0.614810 0.808863 0.794505 0.028 Uiso 1 1 calc R U . . .
C3 C 0.6863(5) 0.8121(8) 0.6302(5) 0.0300(12) Uani 1 1 d . . . . .
H3 H 0.718113 0.927326 0.619858 0.036 Uiso 1 1 calc R U . . .
C4 C 0.6849(5) 0.6751(8) 0.5500(5) 0.0307(12) Uani 1 1 d . . . . .
C5 C 0.7240(6) 0.6694(10) 0.4361(6) 0.046(2) Uani 1 1 d . . . . .
H5 H 0.759346 0.769924 0.401929 0.056 Uiso 1 1 calc R U . . .
C6 C 0.7095(6) 0.5182(12) 0.3783(5) 0.053(2) Uani 1 1 d . . . . .
H6 H 0.735322 0.514204 0.303190 0.064 Uiso 1 1 calc R U . . .
C7 C 0.6567(6) 0.3655(11) 0.4273(5) 0.0464(18) Uani 1 1 d . . . . .
H7 H 0.646270 0.262610 0.383848 0.056 Uiso 1 1 calc R U . . .
C8 C 0.6207(5) 0.3645(9) 0.5362(5) 0.0325(12) Uani 1 1 d . . . . .
H8 H 0.587057 0.261517 0.568684 0.039 Uiso 1 1 calc R U . . .
C9 C 0.6348(5) 0.5205(7) 0.5995(4) 0.0240(10) Uani 1 1 d . . . . .
C10 C 0.5344(5) 0.4438(6) 0.7892(4) 0.0188(9) Uani 1 1 d . . . . .
C11 C 0.4169(5) 0.5020(7) 0.8440(4) 0.0170(10) Uani 1 1 d . . . . .
C12 C 0.2721(5) 0.7240(7) 0.8870(4) 0.0242(10) Uani 1 1 d . . . . .
H12 H 0.246333 0.842741 0.880147 0.029 Uiso 1 1 calc R U . . .
C13 C 0.1952(4) 0.6156(14) 0.9541(3) 0.0261(8) Uani 1 1 d . . . . .
H13 H 0.120595 0.660494 0.991363 0.031 Uiso 1 1 calc R U . . .
C14 C 0.2307(5) 0.4437(7) 0.9641(4) 0.0242(10) Uani 1 1 d . . . . .
H14 H 0.178957 0.366691 1.006748 0.029 Uiso 1 1 calc R U . . .
C15 C 0.3452(5) 0.3814(6) 0.9105(4) 0.0203(9) Uani 1 1 d . . . . .
C16 C 0.3911(5) 0.2080(7) 0.9219(4) 0.0259(10) Uani 1 1 d . . . . .
H16 H 0.343409 0.127573 0.965307 0.031 Uiso 1 1 calc R U . . .
C17 C 0.5038(5) 0.1555(6) 0.8707(4) 0.0265(12) Uani 1 1 d . . . . .
H17 H 0.534811 0.039094 0.879430 0.032 Uiso 1 1 calc R U . . .
C18 C 0.5746(5) 0.2740(7) 0.8045(4) 0.0239(10) Uani 1 1 d . . . . .
H18 H 0.652615 0.234619 0.769485 0.029 Uiso 1 1 calc R U . . .
C19 C 1.0272(6) 0.6002(18) 0.6056(5) 0.0495(18) Uani 1 1 d . . . . .
H19A H 1.064155 0.645752 0.673669 0.059 Uiso 0.599(10) 1 d R U P A 1
H19B H 1.036690 0.664225 0.538003 0.059 Uiso 0.599(10) 1 d R U P A 1
H19C H 0.949014 0.627180 0.560638 0.059 Uiso 0.401(10) 1 d R U P A 2
H19D H 1.104765 0.671718 0.602658 0.059 Uiso 0.401(10) 1 d R U P A 2
C20A C 0.9634(8) 0.4537(12) 0.6040(7) 0.0284(15) Uani 0.599(10) 1 d . . P A 1
H20A H 0.928676 0.416988 0.532759 0.034 Uiso 0.599(10) 1 d R U P A 1
C20B C 1.0281(13) 0.4558(19) 0.6749(11) 0.0284(15) Uani 0.401(10) 1 d . . P A 2
H20B H 1.110373 0.438948 0.716664 0.034 Uiso 0.401(10) 1 d R U P A 2
C21 C 0.9380(7) 0.3419(8) 0.6932(6) 0.0401(15) Uani 1 1 d . . . . .
H21A H 0.969225 0.370234 0.766113 0.048 Uiso 0.599(10) 1 d R U P A 1
H21B H 0.888294 0.236962 0.679262 0.048 Uiso 0.599(10) 1 d R U P A 1
H21C H 0.852466 0.348430 0.655038 0.048 Uiso 0.401(10) 1 d R U P A 2
H21D H 0.956808 0.250701 0.745019 0.048 Uiso 0.401(10) 1 d R U P A 2
C22 C 0.8645(5) 0.5374(6) 0.8624(4) 0.0206(9) Uani 1 1 d . . . . .
C23 C 0.9437(5) 0.8073(6) 0.7650(4) 0.0238(10) Uani 1 1 d . . . . .
N1 N 0.3779(5) 0.6718(6) 0.8328(4) 0.0210(10) Uani 1 1 d . . . . .
O1 O 0.8776(4) 0.4949(5) 0.9545(3) 0.0299(8) Uani 1 1 d . . . . .
O2 O 1.0039(4) 0.9285(5) 0.7987(4) 0.0339(9) Uani 1 1 d . . . . .

loop_
_atom_site_aniso_label
_atom_site_aniso_U_11
_atom_site_aniso_U_22
_atom_site_aniso_U_33
_atom_site_aniso_U_23
_atom_site_aniso_U_13
_atom_site_aniso_U_12
W1 0.01209(8) 0.02297(8) 0.01426(8) 0.00014(12) 0.00121(5) 0.00062(12)
C1 0.012(2) 0.030(3) 0.017(2) -0.0001(17) 0.0025(16) 0.0024(17)
C2 0.016(2) 0.030(3) 0.025(3) 0.001(2) 0.0046(19) 0.006(2)
C3 0.018(2) 0.036(3) 0.036(3) 0.016(2) 0.001(2) 0.005(2)
C4 0.014(2) 0.057(3) 0.020(2) 0.011(2) -0.003(2) 0.004(2)
C5 0.019(3) 0.094(6) 0.026(3) 0.021(3) 0.005(2) 0.004(3)
C6 0.025(3) 0.119(7) 0.016(3) -0.004(3) 0.003(2) 0.003(3)
C7 0.019(3) 0.094(6) 0.026(3) -0.026(3) 0.000(2) -0.001(3)
C8 0.015(2) 0.058(4) 0.024(3) -0.016(2) 0.0008(19) -0.005(2)
C9 0.009(2) 0.047(3) 0.016(2) 0.000(2) -0.0009(18) 0.003(2)
C10 0.016(2) 0.025(2) 0.016(2) -0.0030(16) 0.0001(17) -0.0003(17)
C11 0.013(2) 0.023(2) 0.015(2) -0.0028(18) -0.0012(18) -0.0007(19)
C12 0.019(2) 0.029(2) 0.025(2) 0.0003(19) 0.0028(19) 0.0038(19)
C13 0.0147(17) 0.038(2) 0.0266(19) -0.005(4) 0.0073(14) -0.002(4)
C14 0.018(2) 0.035(3) 0.021(2) -0.0001(19) 0.0054(18) -0.0033(19)
C15 0.018(2) 0.028(2) 0.015(2) -0.0011(17) -0.0003(17) -0.0025(18)
C16 0.028(3) 0.026(3) 0.024(2) -0.0012(19) 0.003(2) -0.007(2)
C17 0.030(3) 0.020(3) 0.030(2) -0.0034(16) 0.001(2) 0.0010(16)
C18 0.020(2) 0.028(2) 0.024(2) -0.0048(18) 0.0032(19) 0.0014(19)
C19 0.033(3) 0.071(5) 0.047(3) 0.017(5) 0.025(2) 0.018(5)
C20A 0.018(3) 0.041(4) 0.027(3) -0.012(3) 0.004(2) 0.010(3)
C20B 0.018(3) 0.041(4) 0.027(3) -0.012(3) 0.004(2) 0.010(3)
C21 0.046(4) 0.033(3) 0.043(3) -0.005(3) 0.017(3) 0.017(3)
C22 0.015(2) 0.0225(19) 0.025(2) -0.0012(18) 0.0041(18) -0.0023(17)
C23 0.023(2) 0.024(2) 0.025(2) 0.0052(19) 0.000(2) 0.0015(19)
N1 0.018(2) 0.026(2) 0.019(2) 0.0023(16) 0.0049(17) 0.0036(16)
O1 0.0278(19) 0.045(2) 0.0174(17) 0.0090(15) 0.0006(14) -0.0016(16)
O2 0.033(2) 0.0252(18) 0.043(2) 0.0012(16) -0.0092(18) -0.0053(16)

loop_
_atom_type_symbol
_atom_type_description
_atom_type_scat_dispersion_real
_atom_type_scat_dispersion_imag
_atom_type_scat_source
C C 0.0033 0.0016 'International Tables Vol C Tables 4.2.6.8 and 6.1.1.4'
H H 0.0000 0.0000 'International Tables Vol C Tables 4.2.6.8 and 6.1.1.4'
N N 0.0061 0.0033 'International Tables Vol C Tables 4.2.6.8 and 6.1.1.4'
O O 0.0106 0.0060 'International Tables Vol C Tables 4.2.6.8 and 6.1.1.4'
W W -0.8490 6.8722 'International Tables Vol C Tables 4.2.6.8 and 6.1.1.4'

loop_
_geom_angle_atom_site_label_1
_geom_angle_atom_site_label_2
_geom_angle_atom_site_label_3
_geom_angle
C22 W1 C23 80.8(2)
C22 W1 C20A 108.6(3)
C23 W1 C20A 107.5(3)
C22 W1 C2 96.80(19)
C23 W1 C2 95.7(2)
C20A W1 C2 147.7(3)
C22 W1 C20B 85.9(4)
C23 W1 C20B 90.7(4)
C2 W1 C20B 173.4(4)
C22 W1 C3 130.2(2)
C23 W1 C3 87.9(2)
C20A W1 C3 121.0(3)
C2 W1 C3 36.13(19)
C20B W1 C3 143.0(4)
C22 W1 C21 76.6(2)
C23 W1 C21 118.6(2)
C20A W1 C21 36.2(3)
C2 W1 C21 142.8(2)
C20B W1 C21 32.1(4)
C3 W1 C21 147.1(2)
C22 W1 C19 114.1(2)
C23 W1 C19 76.2(4)
C20A W1 C19 33.1(4)
C2 W1 C19 145.9(3)
C20B W1 C19 34.9(5)
C3 W1 C19 109.8(3)
C21 W1 C19 63.3(4)
C22 W1 C1 91.65(19)
C23 W1 C1 129.8(2)
C20A W1 C1 121.7(3)
C2 W1 C1 35.7(2)
C20B W1 C1 138.5(4)
C3 W1 C1 59.95(19)
C21 W1 C1 107.3(2)
C19 W1 C1 147.5(3)
C22 W1 C4 149.94(19)
C23 W1 C4 115.5(2)
C20A W1 C4 91.0(3)
C2 W1 C4 58.2(2)
C20B W1 C4 117.3(4)
C3 W1 C4 35.0(2)
C21 W1 C4 112.2(2)
C19 W1 C4 94.9(2)
C1 W1 C4 58.37(18)
C22 W1 C9 120.38(19)
C23 W1 C9 146.2(2)
C20A W1 C9 91.0(3)
C2 W1 C9 58.3(2)
C20B W1 C9 115.1(4)
C3 W1 C9 58.4(2)
C21 W1 C9 93.1(2)
C19 W1 C9 112.2(3)
C1 W1 C9 35.33(16)
C4 W1 C9 34.16(18)
C22 W1 H19C 138.0
C23 W1 H19C 86.7
C2 W1 H19C 124.4
C20B W1 H19C 54.1
C3 W1 H19C 88.9
C21 W1 H19C 74.7
C19 W1 H19C 24.2
C1 W1 H19C 125.9
C4 W1 H19C 70.8
C9 W1 H19C 91.3
C22 W1 H21C 89.9
C23 W1 H21C 141.9
C2 W1 H21C 122.2
C20B W1 H21C 51.6
C3 W1 H21C 124.6
C21 W1 H21C 24.2
C19 W1 H21C 74.2
C1 W1 H21C 87.0
C4 W1 H21C 90.5
C9 W1 H21C 68.9
H19C W1 H21C 75.7
C2 C1 C9 107.0(5)
C2 C1 C10 127.9(5)
C9 C1 C10 124.3(5)
C2 C1 W1 70.5(3)
C9 C1 W1 75.9(3)
C10 C1 W1 127.0(3)
C1 C2 C3 109.1(5)
C1 C2 W1 73.8(3)
C3 C2 W1 72.2(3)
C1 C2 H2 125.4
C3 C2 H2 125.4
W1 C2 H2 120.3
C4 C3 C2 107.3(5)
C4 C3 W1 76.6(3)
C2 C3 W1 71.7(3)
C4 C3 H3 126.3
C2 C3 H3 126.3
W1 C3 H3 117.4
C3 C4 C9 109.0(4)
C3 C4 C5 132.0(6)
C9 C4 C5 119.0(6)
C3 C4 W1 68.4(3)
C9 C4 W1 73.8(3)
C5 C4 W1 123.7(4)
C6 C5 C4 119.0(6)
C6 C5 H5 120.5
C4 C5 H5 120.5
C5 C6 C7 121.7(5)
C5 C6 H6 119.1
C7 C6 H6 119.1
C8 C7 C6 121.1(7)
C8 C7 H7 119.5
C6 C7 H7 119.5
C7 C8 C9 118.8(6)
C7 C8 H8 120.6
C9 C8 H8 120.6
C8 C9 C4 120.4(5)
C8 C9 C1 132.2(5)
C4 C9 C1 107.4(5)
C8 C9 W1 125.8(4)
C4 C9 W1 72.0(3)
C1 C9 W1 68.8(3)
C18 C10 C11 118.1(4)
C18 C10 C1 121.8(4)
C11 C10 C1 120.0(4)
N1 C11 C15 121.6(5)
N1 C11 C10 119.0(5)
C15 C11 C10 119.4(5)
N1 C12 C13 124.6(6)
N1 C12 H12 117.7
C13 C12 H12 117.7
C14 C13 C12 118.3(5)
C14 C13 H13 120.9
C12 C13 H13 120.9
C13 C14 C15 119.7(4)
C13 C14 H14 120.2
C15 C14 H14 120.2
C16 C15 C14 122.5(5)
C16 C15 C11 119.7(5)
C14 C15 C11 117.8(5)
C17 C16 C15 120.3(5)
C17 C16 H16 119.9
C15 C16 H16 119.9
C16 C17 C18 120.2(4)
C16 C17 H17 119.9
C18 C17 H17 119.9
C10 C18 C17 122.3(5)
C10 C18 H18 118.9
C17 C18 H18 118.9
C20A C19 W1 68.0(4)
C20B C19 W1 72.1(5)
C20A C19 H19A 120.4
W1 C19 H19A 79.8
C20A C19 H19B 120.1
W1 C19 H19B 123.2
H19A C19 H19B 119.5
C20B C19 H19C 119.8
W1 C19 H19C 67.8
C20B C19 H19D 120.2
W1 C19 H19D 133.5
H19C C19 H19D 120.0
C19 C20A C21 128.8(8)
C19 C20A W1 78.9(5)
C21 C20A W1 76.8(4)
C19 C20A H20A 115.5
C21 C20A H20A 115.7
W1 C20A H20A 118.9
C21 C20B C19 131.7(12)
C21 C20B W1 74.4(6)
C19 C20B W1 73.0(6)
C21 C20B H20B 114.3
C19 C20B H20B 114.0
W1 C20B H20B 132.9
C20B C21 W1 73.5(6)
C20A C21 W1 67.0(4)
C20A C21 H21A 120.3
W1 C21 H21A 81.2
C20A C21 H21B 119.5
W1 C21 H21B 122.7
H21A C21 H21B 120.2
C20B C21 H21C 120.1
W1 C21 H21C 66.6
C20B C21 H21D 119.9
W1 C21 H21D 132.9
H21C C21 H21D 120.0
O1 C22 W1 177.9(4)
O2 C23 W1 177.4(5)
C12 N1 C11 118.0(5)

loop_
_geom_bond_atom_site_label_1
_geom_bond_atom_site_label_2
_geom_bond_distance
W1 C22 1.943(5)
W1 C23 1.951(5)
W1 C20A 2.192(8)
W1 C2 2.306(5)
W1 C20B 2.309(12)
W1 C3 2.313(5)
W1 C21 2.318(6)
W1 C19 2.320(5)
W1 C1 2.349(5)
W1 C4 2.420(5)
W1 C9 2.444(5)
W1 H19C 2.1493
W1 H21C 2.1286
C1 C2 1.427(9)
C1 C9 1.457(7)
C1 C10 1.481(7)
C2 C3 1.432(7)
C2 H2 0.9500
C3 C4 1.425(9)
C3 H3 0.9500
C4 C9 1.429(8)
C4 C5 1.440(8)
C5 C6 1.356(11)
C5 H5 0.9500
C6 C7 1.424(11)
C6 H6 0.9500
C7 C8 1.372(8)
C7 H7 0.9500
C8 C9 1.422(8)
C8 H8 0.9500
C10 C18 1.374(7)
C10 C11 1.440(6)
C11 N1 1.366(7)
C11 C15 1.434(7)
C12 N1 1.326(7)
C12 C13 1.409(9)
C12 H12 0.9500
C13 C14 1.370(12)
C13 H13 0.9500
C14 C15 1.419(7)
C14 H14 0.9500
C15 C16 1.413(7)
C16 C17 1.366(7)
C16 H16 0.9500
C17 C18 1.418(7)
C17 H17 0.9500
C18 H18 0.9500
C19 C20A 1.292(16)
C19 C20B 1.386(19)
C19 H19A 0.9474
C19 H19B 0.9575
C19 H19C 0.9500
C19 H19D 0.9500
C20A C21 1.405(12)
C20A H20A 0.9500
C20B C21 1.279(16)
C20B H20B 0.9500
C21 H21A 0.9415
C21 H21B 0.9565
C21 H21C 0.9500
C21 H21D 0.9500
C22 O1 1.155(6)
C23 O2 1.170(7)
